data_7021571
loop_
_publ_author_name
'Chen, Yanmei'
'Chen, Wenqian'
'Ju, Zhenghua'
'Gao, Qian'
'Lei, Tao'
'Liu, Wei'
'Li, Yahong'
'Gao, Dandan'
'Li, Wu'

_publ_section_title
;
 Synthesis, structures and luminescent properties of a series of novel
 Sr(II)-Ln(III) (Ln = Eu, Gd, Tb) coordination polymers.
;
_journal_issue 29
_journal_name_full 'Dalton transactions (Cambridge, England : 2003)'
_journal_page_first 10495
_journal_page_last 10502
_journal_paper_doi 10.1039/c3dt51184g
_journal_volume 42
_journal_year 2013
_chemical_formula_moiety 'C21 H19 Eu N3 O17 Sr, C3 H5 N2, H2 O'
_chemical_formula_sum 'C24 H26 Eu N5 O18 Sr'
_chemical_formula_weight 912.08
_chemical_name_systematic
;
?
;
_space_group_IT_number 14
_symmetry_cell_setting monoclinic
_symmetry_space_group_name_Hall '-P 2yn'
_symmetry_space_group_name_H-M 'P 1 21/n 1'
_atom_sites_solution_hydrogens geom
_atom_sites_solution_primary direct
_atom_sites_solution_secondary difmap
_audit_creation_method SHELXL-97
_cell_angle_alpha 90.00
_cell_angle_beta 107.095(2)
_cell_angle_gamma 90.00
_cell_formula_units_Z 4
_cell_length_a 15.8421(13)
_cell_length_b 9.9106(8)
_cell_length_c 20.5688(18)
_cell_measurement_reflns_used 4609
_cell_measurement_temperature 293(2)
_cell_measurement_theta_max 27.639
_cell_measurement_theta_min 2.301
_cell_volume 3086.7(4)
_computing_cell_refinement 'SAINT (Bruker, 2005)'
_computing_data_collection 'APEX-II (Bruker, 2005)'
_computing_data_reduction 'SAINT (Bruker, 2005)'
_computing_molecular_graphics 'SHELXTL (Sheldrick, 2008) and DIAMOND (Brandenburg, 1999)'
_computing_publication_material 'SHELXTL (Sheldrick, 2008)'
_computing_structure_refinement 'SHELXL-97 (Sheldrick, 2008)'
_computing_structure_solution 'SHELXS-97 (Sheldrick, 2008)'
_diffrn_ambient_temperature 293(2)
_diffrn_measured_fraction_theta_full 0.994
_diffrn_measured_fraction_theta_max 0.994
_diffrn_measurement_device_type 'Bruker APEXII CCD'
_diffrn_measurement_method '\f and \w scans'
_diffrn_radiation_monochromator graphite
_diffrn_radiation_source 'fine-focus sealed tube'
_diffrn_radiation_type MoK\a
_diffrn_radiation_wavelength 0.71073
_diffrn_reflns_av_R_equivalents 0.0384
_diffrn_reflns_av_sigmaI/netI 0.0483
_diffrn_reflns_limit_h_max 21
_diffrn_reflns_limit_h_min -21
_diffrn_reflns_limit_k_max 13
_diffrn_reflns_limit_k_min -11
_diffrn_reflns_limit_l_max 21
_diffrn_reflns_limit_l_min -27
_diffrn_reflns_number 20844
_diffrn_reflns_theta_full 28.30
_diffrn_reflns_theta_max 28.30
_diffrn_reflns_theta_min 2.30
_exptl_absorpt_coefficient_mu 3.833
_exptl_absorpt_correction_T_max 0.4475
_exptl_absorpt_correction_T_min 0.3644
_exptl_absorpt_correction_type multi-scan
_exptl_absorpt_process_details 'SADABS (Bruker, 2005)'
_exptl_crystal_colour colourless
_exptl_crystal_density_diffrn 1.963
_exptl_crystal_density_meas ?
_exptl_crystal_density_method 'not measured'
_exptl_crystal_description polyhedron
_exptl_crystal_F_000 1800
_exptl_crystal_size_max 0.33
_exptl_crystal_size_mid 0.29
_exptl_crystal_size_min 0.25
_refine_diff_density_max 0.615
_refine_diff_density_min -0.491
_refine_diff_density_rms 0.110
_refine_ls_extinction_method none
_refine_ls_goodness_of_fit_ref 0.996
_refine_ls_hydrogen_treatment constr
_refine_ls_matrix_type full
_refine_ls_number_parameters 442
_refine_ls_number_reflns 7625
_refine_ls_number_restraints 0
_refine_ls_restrained_S_all 0.996
_refine_ls_R_factor_all 0.0543
_refine_ls_R_factor_gt 0.0294
_refine_ls_shift/su_max 0.002
_refine_ls_shift/su_mean 0.000
_refine_ls_structure_factor_coef Fsqd
_refine_ls_weighting_details 'calc w=1/[\s^2^(Fo^2^)+(0.0240P)^2^+0.6449P] where P=(Fo^2^+2Fc^2^)/3'
_refine_ls_weighting_scheme calc
_refine_ls_wR_factor_gt 0.0554
_refine_ls_wR_factor_ref 0.0632
_reflns_number_gt 5614
_reflns_number_total 7625
_reflns_threshold_expression >2sigma(I)
_cod_data_source_file c3dt51184g.txt
_cod_data_source_block CCDC899491
_cod_depositor_comments
;
The following automatic conversions were performed:

'_exptl_crystal_density_meas' value 'not measured' was changed to '?'
- the value is perceived as not measured.

Automatic conversion script
Id: cif_fix_values 3008 2015-01-20 13:52:24Z robertas 
;
_cod_original_sg_symbol_H-M 'P 21/n'
_cod_database_code 7021571

loop_
_symmetry_equiv_pos_as_xyz
'x, y, z'
'-x+1/2, y+1/2, -z+1/2'
'-x, -y, -z'
'x-1/2, -y-1/2, z-1/2'

loop_
_atom_site_label
_atom_site_type_symbol
_atom_site_fract_x
_atom_site_fract_y
_atom_site_fract_z
_atom_site_U_iso_or_equiv
_atom_site_adp_type
_atom_site_occupancy
_atom_site_symmetry_multiplicity
_atom_site_calc_flag
_atom_site_refinement_flags
Eu1 Eu 0.245345(10) 0.362471(15) 0.005973(8) 0.01819(5) Uani 1 1 d .
O1 O 0.28552(14) 0.1881(2) 0.09373(12) 0.0257(5) Uani 1 1 d .
N1 N 0.11967(16) 0.2519(3) 0.03936(13) 0.0208(6) Uani 1 1 d .
C1 C 0.1366(2) 0.1580(3) 0.08816(17) 0.0251(7) Uani 1 1 d .
Sr2 Sr 0.394418(19) 0.12714(3) 0.282733(15) 0.02480(8) Uani 1 1 d .
O2 O 0.25555(15) 0.0722(2) 0.17764(12) 0.0288(5) Uani 1 1 d .
N2 N 0.35245(17) 0.2295(2) -0.03857(13) 0.0215(6) Uani 1 1 d .
C2 C 0.0698(2) 0.0893(4) 0.1046(2) 0.0436(11) Uani 1 1 d .
H2 H 0.0827 0.0241 0.1386 0.052 Uiso 1 1 calc R
O3 O 0.09601(15) 0.4439(2) -0.05179(12) 0.0284(5) Uani 1 1 d .
N3 N 0.25717(16) 0.6156(2) 0.00825(13) 0.0199(6) Uani 1 1 d .
C3 C -0.0165(3) 0.1194(5) 0.0694(3) 0.0580(14) Uani 1 1 d .
H3 H -0.0626 0.0736 0.0790 0.070 Uiso 1 1 calc R
N4 N 0.0679(2) 0.9488(3) 0.67334(16) 0.0391(8) Uani 1 1 d .
H4A H 0.0634 1.0081 0.6420 0.047 Uiso 1 1 calc R
C4 C -0.0337(2) 0.2177(4) 0.0202(2) 0.0479(12) Uani 1 1 d .
H4 H -0.0916 0.2406 -0.0032 0.057 Uiso 1 1 calc R
O4 O -0.04912(15) 0.4085(3) -0.08794(12) 0.0342(6) Uani 1 1 d .
O5 O 0.18160(14) 0.1919(2) -0.08054(12) 0.0287(6) Uani 1 1 d .
C5 C 0.0361(2) 0.2819(3) 0.00589(18) 0.0264(8) Uani 1 1 d .
N5 N 0.1220(2) 0.8040(3) 0.75078(16) 0.0388(8) Uani 1 1 d .
H5 H 0.1593 0.7532 0.7790 0.047 Uiso 1 1 calc R
C6 C 0.2337(2) 0.1364(3) 0.12334(16) 0.0211(7) Uani 1 1 d .
O6 O 0.18941(17) 0.0783(3) -0.17202(13) 0.0428(7) Uani 1 1 d .
O7 O 0.40144(15) 0.4034(2) 0.06146(12) 0.0302(6) Uani 1 1 d .
C7 C 0.0256(2) 0.3872(3) -0.04900(16) 0.0245(8) Uani 1 1 d .
C8 C 0.3227(2) 0.1487(3) -0.09253(17) 0.0235(7) Uani 1 1 d .
O8 O 0.54403(15) 0.3722(3) 0.07150(15) 0.0498(8) Uani 1 1 d .
O9 O 0.25636(15) 0.4678(2) -0.09792(11) 0.0272(5) Uani 1 1 d .
C9 C 0.3786(2) 0.0853(4) -0.1235(2) 0.0349(9) Uani 1 1 d .
H9 H 0.3563 0.0293 -0.1609 0.042 Uiso 1 1 calc R
O10 O 0.25097(16) 0.6476(2) -0.16357(12) 0.0319(6) Uani 1 1 d .
C10 C 0.4688(3) 0.1073(4) -0.0972(2) 0.0491(12) Uani 1 1 d .
H10 H 0.5084 0.0645 -0.1160 0.059 Uiso 1 1 calc R
O11 O 0.24718(15) 0.4740(2) 0.11347(11) 0.0267(5) Uani 1 1 d .
C11 C 0.4985(2) 0.1932(4) -0.0432(2) 0.0448(11) Uani 1 1 d .
H11 H 0.5585 0.2112 -0.0258 0.054 Uiso 1 1 calc R
C12 C 0.4391(2) 0.2532(3) -0.01433(18) 0.0265(8) Uani 1 1 d .
O12 O 0.24394(15) 0.6575(2) 0.17508(12) 0.0315(6) Uani 1 1 d .
C13 C 0.2236(2) 0.1377(3) -0.11790(17) 0.0258(7) Uani 1 1 d .
O13 O 0.45309(17) 0.1568(3) 0.18132(14) 0.0595(9) Uani 1 1 d .
H13A H 0.5039 0.1924 0.1965 0.089 Uiso 1 1 d R
H13B H 0.4082 0.1491 0.1466 0.089 Uiso 1 1 d R
O14 O 0.33111(17) 0.3710(2) 0.24442(14) 0.0444(7) Uani 1 1 d .
H14A H 0.2935 0.4145 0.2584 0.053 Uiso 1 1 d R
H14B H 0.3129 0.4208 0.2094 0.053 Uiso 1 1 d R
C14 C 0.4644(2) 0.3509(3) 0.04439(18) 0.0277(8) Uani 1 1 d .
C15 C 0.2593(2) 0.6821(3) -0.04787(17) 0.0211(7) Uani 1 1 d .
O15 O 0.50840(16) 0.3184(3) 0.33177(14) 0.0436(7) Uani 1 1 d .
H15A H 0.5128 0.3810 0.3047 0.065 Uiso 1 1 d R
H15B H 0.5607 0.3240 0.3584 0.065 Uiso 1 1 d R
O16 O 0.55083(16) 0.0076(3) 0.30762(14) 0.0472(8) Uani 1 1 d .
H16A H 0.5972 0.0367 0.2996 0.057 Uiso 1 1 d R
H16B H 0.5722 0.0241 0.3498 0.057 Uiso 1 1 d R
C16 C 0.2648(2) 0.8207(3) -0.04925(19) 0.0311(8) Uani 1 1 d .
H16 H 0.2645 0.8656 -0.0890 0.037 Uiso 1 1 calc R
C17 C 0.2707(3) 0.8916(3) 0.0098(2) 0.0366(9) Uani 1 1 d .
H17 H 0.2762 0.9851 0.0104 0.044 Uiso 1 1 calc R
O17 O 0.3677(2) -0.1340(3) 0.28292(19) 0.0674(10) Uani 1 1 d .
H17A H 0.3519 -0.1709 0.2439 0.101 Uiso 1 1 d R
H17B H 0.3369 -0.1692 0.3061 0.101 Uiso 1 1 d R
O18 O 0.13279(18) 0.2817(3) 0.72318(14) 0.0519(8) Uani 1 1 d .
H18A H 0.1396 0.2248 0.7552 0.062 Uiso 1 1 d R
H18B H 0.1529 0.2318 0.6976 0.062 Uiso 1 1 d R
C18 C 0.2685(2) 0.8238(3) 0.06742(19) 0.0301(8) Uani 1 1 d .
H18 H 0.2723 0.8703 0.1074 0.036 Uiso 1 1 calc R
C19 C 0.2603(2) 0.6845(3) 0.06477(17) 0.0213(7) Uani 1 1 d .
C20 C 0.2557(2) 0.5934(3) -0.10808(16) 0.0224(7) Uani 1 1 d .
C21 C 0.2497(2) 0.5998(3) 0.12292(16) 0.0212(7) Uani 1 1 d .
C22 C 0.1412(3) 0.8888(4) 0.70817(19) 0.0346(9) Uani 1 1 d .
H22 H 0.1970 0.9038 0.7035 0.042 Uiso 1 1 calc R
C23 C 0.0338(3) 0.8089(5) 0.7433(2) 0.0533(12) Uani 1 1 d .
H23 H 0.0030 0.7583 0.7669 0.064 Uiso 1 1 calc R
C24 C 0.0005(3) 0.9015(5) 0.6952(3) 0.0547(12) Uani 1 1 d .
H24 H -0.0582 0.9286 0.6795 0.066 Uiso 1 1 calc R

loop_
_atom_site_aniso_label
_atom_site_aniso_U_11
_atom_site_aniso_U_22
_atom_site_aniso_U_33
_atom_site_aniso_U_23
_atom_site_aniso_U_13
_atom_site_aniso_U_12
Eu1 0.01972(8) 0.01762(8) 0.01569(8) 0.00013(7) 0.00281(6) 0.00089(7)
O1 0.0226(12) 0.0271(12) 0.0258(13) 0.0051(10) 0.0045(10) 0.0013(10)
N1 0.0180(13) 0.0234(14) 0.0183(14) 0.0006(11) 0.0014(11) 0.0034(11)
C1 0.0258(17) 0.0278(19) 0.0198(17) 0.0016(14) 0.0039(14) 0.0001(14)
Sr2 0.02076(16) 0.03261(18) 0.01886(16) -0.00153(14) 0.00245(13) 0.00252(14)
O2 0.0339(14) 0.0301(13) 0.0184(13) 0.0045(10) 0.0013(10) 0.0006(11)
N2 0.0235(15) 0.0201(14) 0.0188(15) -0.0009(11) 0.0031(12) -0.0008(11)
C2 0.032(2) 0.050(2) 0.046(3) 0.023(2) 0.0072(19) -0.0028(19)
O3 0.0241(13) 0.0330(14) 0.0249(14) 0.0052(10) 0.0025(10) 0.0031(11)
N3 0.0216(14) 0.0194(14) 0.0182(14) 0.0014(11) 0.0051(11) 0.0029(11)
C3 0.028(2) 0.075(3) 0.071(3) 0.033(3) 0.014(2) -0.007(2)
N4 0.0412(19) 0.0374(19) 0.0341(19) 0.0115(15) 0.0040(16) 0.0033(15)
C4 0.0187(19) 0.063(3) 0.058(3) 0.021(2) 0.0047(19) 0.0015(19)
O4 0.0242(13) 0.0505(16) 0.0227(13) 0.0062(11) -0.0010(11) 0.0120(11)
O5 0.0228(12) 0.0315(13) 0.0293(14) -0.0094(11) 0.0038(11) -0.0019(10)
C5 0.0229(18) 0.0310(19) 0.0234(19) -0.0005(15) 0.0038(15) 0.0045(15)
N5 0.045(2) 0.0371(18) 0.0302(19) 0.0084(15) 0.0052(16) 0.0072(16)
C6 0.0252(16) 0.0172(15) 0.0176(16) -0.0042(14) 0.0012(13) -0.0004(14)
O6 0.0419(16) 0.0491(17) 0.0296(15) -0.0199(13) -0.0018(12) -0.0018(13)
O7 0.0247(13) 0.0358(14) 0.0274(14) -0.0112(11) 0.0035(11) -0.0028(11)
C7 0.0250(17) 0.0280(19) 0.0183(17) -0.0041(14) 0.0030(14) 0.0079(15)
C8 0.0294(18) 0.0167(16) 0.0243(17) 0.0007(14) 0.0078(14) -0.0002(14)
O8 0.0198(13) 0.072(2) 0.0514(19) -0.0287(16) 0.0007(12) -0.0040(13)
O9 0.0411(14) 0.0226(12) 0.0194(13) -0.0004(10) 0.0111(11) 0.0024(11)
C9 0.040(2) 0.031(2) 0.036(2) -0.0116(17) 0.0151(18) -0.0010(17)
O10 0.0380(14) 0.0366(14) 0.0223(13) 0.0084(11) 0.0105(11) 0.0035(12)
C10 0.036(2) 0.059(3) 0.056(3) -0.023(2) 0.020(2) 0.007(2)
O11 0.0387(14) 0.0243(13) 0.0174(12) 0.0022(10) 0.0087(11) 0.0028(11)
C11 0.023(2) 0.056(3) 0.054(3) -0.014(2) 0.0114(19) 0.0009(18)
C12 0.0199(17) 0.0314(19) 0.0261(19) -0.0034(15) 0.0036(15) -0.0009(15)
O12 0.0362(14) 0.0372(15) 0.0246(13) -0.0072(11) 0.0145(11) -0.0015(11)
C13 0.0323(18) 0.0200(16) 0.0207(17) -0.0018(15) 0.0010(14) -0.0015(16)
O13 0.0274(14) 0.115(3) 0.0325(16) 0.0168(17) 0.0036(12) 0.0066(16)
O14 0.0493(17) 0.0400(16) 0.0395(16) 0.0133(13) 0.0063(13) 0.0118(13)
C14 0.0235(17) 0.0306(19) 0.0261(18) -0.0005(16) 0.0028(15) -0.0010(16)
C15 0.0204(16) 0.0219(16) 0.0201(17) 0.0017(13) 0.0044(14) 0.0020(13)
O15 0.0312(15) 0.0415(16) 0.0519(19) 0.0008(13) 0.0023(13) -0.0037(12)
O16 0.0305(15) 0.0666(19) 0.0377(17) -0.0158(14) -0.0006(12) 0.0088(14)
C16 0.038(2) 0.0285(19) 0.029(2) 0.0073(15) 0.0141(17) 0.0037(16)
C17 0.053(2) 0.0184(18) 0.042(2) 0.0020(15) 0.020(2) 0.0032(16)
O17 0.0510(19) 0.0451(18) 0.109(3) 0.0274(19) 0.0277(19) 0.0061(15)
O18 0.0528(18) 0.062(2) 0.0460(19) -0.0030(15) 0.0224(15) 0.0153(15)
C18 0.034(2) 0.0257(18) 0.032(2) -0.0068(15) 0.0120(17) 0.0022(15)
C19 0.0196(16) 0.0258(17) 0.0180(17) 0.0002(13) 0.0048(13) 0.0034(13)
C20 0.0203(16) 0.0285(18) 0.0171(17) 0.0056(14) 0.0034(13) 0.0033(14)
C21 0.0150(15) 0.0290(19) 0.0186(17) -0.0029(13) 0.0031(13) 0.0014(13)
C22 0.037(2) 0.036(2) 0.030(2) 0.0027(16) 0.0083(17) -0.0020(17)
C23 0.052(3) 0.062(3) 0.052(3) 0.017(2) 0.025(2) -0.002(2)
C24 0.034(2) 0.063(3) 0.065(3) 0.012(2) 0.010(2) 0.003(2)

loop_
_atom_type_symbol
_atom_type_description
_atom_type_scat_dispersion_real
_atom_type_scat_dispersion_imag
_atom_type_scat_source
C C 0.0033 0.0016 'International Tables Vol C Tables 4.2.6.8 and 6.1.1.4'
H H 0.0000 0.0000 'International Tables Vol C Tables 4.2.6.8 and 6.1.1.4'
N N 0.0061 0.0033 'International Tables Vol C Tables 4.2.6.8 and 6.1.1.4'
O O 0.0106 0.0060 'International Tables Vol C Tables 4.2.6.8 and 6.1.1.4'
Sr Sr -1.5307 3.2498 'International Tables Vol C Tables 4.2.6.8 and 6.1.1.4'
Eu Eu -0.1578 3.6682 'International Tables Vol C Tables 4.2.6.8 and 6.1.1.4'

loop_
_geom_angle_atom_site_label_1
_geom_angle_atom_site_label_2
_geom_angle_atom_site_label_3
_geom_angle
_geom_angle_site_symmetry_1
_geom_angle_site_symmetry_3
O9 Eu1 O7 90.87(8) . .
O9 Eu1 O1 151.97(8) . .
O7 Eu1 O1 76.31(8) . .
O9 Eu1 O5 77.18(8) . .
O7 Eu1 O5 126.97(8) . .
O1 Eu1 O5 90.64(8) . .
O9 Eu1 O3 74.98(8) . .
O7 Eu1 O3 151.09(8) . .
O1 Eu1 O3 126.55(8) . .
O5 Eu1 O3 75.03(8) . .
O9 Eu1 O11 127.68(7) . .
O7 Eu1 O11 76.24(8) . .
O1 Eu1 O11 73.90(7) . .
O5 Eu1 O11 148.85(8) . .
O3 Eu1 O11 92.42(8) . .
O9 Eu1 N3 64.13(8) . .
O7 Eu1 N3 76.42(8) . .
O1 Eu1 N3 133.59(8) . .
O5 Eu1 N3 135.65(8) . .
O3 Eu1 N3 74.72(8) . .
O11 Eu1 N3 63.56(8) . .
O9 Eu1 N2 71.06(8) . .
O7 Eu1 N2 63.79(8) . .
O1 Eu1 N2 80.91(8) . .
O5 Eu1 N2 63.46(8) . .
O3 Eu1 N2 130.71(8) . .
O11 Eu1 N2 136.72(8) . .
N3 Eu1 N2 118.25(8) . .
O9 Eu1 N1 133.49(8) . .
O7 Eu1 N1 135.63(8) . .
O1 Eu1 N1 63.23(8) . .
O5 Eu1 N1 73.12(8) . .
O3 Eu1 N1 63.33(8) . .
O11 Eu1 N1 75.77(8) . .
N3 Eu1 N1 119.06(8) . .
N2 Eu1 N1 122.51(8) . .
C6 O1 Eu1 125.2(2) . .
C5 N1 C1 119.5(3) . .
C5 N1 Eu1 120.2(2) . .
C1 N1 Eu1 120.2(2) . .
N1 C1 C2 121.9(3) . .
N1 C1 C6 114.2(3) . .
C2 C1 C6 124.0(3) . .
O13 Sr2 O4 140.05(8) . 4_666
O13 Sr2 O12 143.98(8) . 2_545
O4 Sr2 O12 75.02(7) 4_666 2_545
O13 Sr2 O15 81.62(10) . .
O4 Sr2 O15 73.05(8) 4_666 .
O12 Sr2 O15 110.03(8) 2_545 .
O13 Sr2 O17 102.36(11) . .
O4 Sr2 O17 82.54(10) 4_666 .
O12 Sr2 O17 87.79(9) 2_545 .
O15 Sr2 O17 144.14(9) . .
O13 Sr2 O14 81.24(9) . .
O4 Sr2 O14 114.82(8) 4_666 .
O12 Sr2 O14 73.20(8) 2_545 .
O15 Sr2 O14 67.06(8) . .
O17 Sr2 O14 148.70(9) . .
O13 Sr2 O2 76.70(8) . .
O4 Sr2 O2 140.34(7) 4_666 .
O12 Sr2 O2 73.55(7) 2_545 .
O15 Sr2 O2 141.24(8) . .
O17 Sr2 O2 72.71(9) . .
O14 Sr2 O2 78.07(7) . .
O13 Sr2 O16 70.36(9) . .
O4 Sr2 O16 73.63(8) 4_666 .
O12 Sr2 O16 144.77(8) 2_545 .
O15 Sr2 O16 75.46(8) . .
O17 Sr2 O16 72.64(9) . .
O14 Sr2 O16 135.64(9) . .
O2 Sr2 O16 124.72(8) . .
O13 Sr2 C21 160.73(8) . 2_545
O4 Sr2 C21 59.21(7) 4_666 2_545
O12 Sr2 C21 18.14(7) 2_545 2_545
O15 Sr2 C21 109.91(8) . 2_545
O17 Sr2 C21 77.62(9) . 2_545
O14 Sr2 C21 89.05(8) . 2_545
O2 Sr2 C21 85.05(7) . 2_545
O16 Sr2 C21 126.64(8) . 2_545
O13 Sr2 H13A 16.4 . .
O4 Sr2 H13A 125.2 4_666 .
O12 Sr2 H13A 153.4 2_545 .
O15 Sr2 H13A 66.6 . .
O17 Sr2 H13A 110.3 . .
O14 Sr2 H13A 81.7 . .
O2 Sr2 H13A 92.8 . .
O16 Sr2 H13A 61.6 . .
C21 Sr2 H13A 170.8 2_545 .
O13 Sr2 H13B 16.5 . .
O4 Sr2 H13B 156.1 4_666 .
O12 Sr2 H13B 128.9 2_545 .
O15 Sr2 H13B 94.5 . .
O17 Sr2 H13B 97.7 . .
O14 Sr2 H13B 76.8 . .
O2 Sr2 H13B 60.3 . .
O16 Sr2 H13B 83.6 . .
C21 Sr2 H13B 144.4 2_545 .
H13A Sr2 H13B 32.6 . .
O13 Sr2 H16B 83.9 . .
O4 Sr2 H16B 58.1 4_666 .
O12 Sr2 H16B 132.1 2_545 .
O15 Sr2 H16B 67.1 . .
O17 Sr2 H16B 77.8 . .
O14 Sr2 H16B 133.3 . .
O2 Sr2 H16B 139.9 . .
O16 Sr2 H16B 16.6 . .
C21 Sr2 H16B 114.5 2_545 .
H13A Sr2 H16B 72.6 . .
H13B Sr2 H16B 98.5 . .
C6 O2 Sr2 125.0(2) . .
C12 N2 C8 119.2(3) . .
C12 N2 Eu1 120.0(2) . .
C8 N2 Eu1 120.2(2) . .
C3 C2 C1 118.5(4) . .
C3 C2 H2 120.7 . .
C1 C2 H2 120.7 . .
C7 O3 Eu1 124.7(2) . .
C19 N3 C15 119.7(3) . .
C19 N3 Eu1 120.6(2) . .
C15 N3 Eu1 119.7(2) . .
C4 C3 C2 119.5(4) . .
C4 C3 H3 120.2 . .
C2 C3 H3 120.2 . .
C22 N4 C24 108.5(3) . .
C22 N4 H4A 125.7 . .
C24 N4 H4A 125.7 . .
C3 C4 C5 119.1(3) . .
C3 C4 H4 120.5 . .
C5 C4 H4 120.5 . .
C7 O4 Sr2 128.5(2) . 4_565
C13 O5 Eu1 123.6(2) . .
N1 C5 C4 121.5(3) . .
N1 C5 C7 114.5(3) . .
C4 C5 C7 124.0(3) . .
C22 N5 C23 109.5(3) . .
C22 N5 H5 125.3 . .
C23 N5 H5 125.3 . .
O2 C6 O1 126.2(3) . .
O2 C6 C1 118.6(3) . .
O1 C6 C1 115.2(3) . .
C14 O7 Eu1 125.3(2) . .
O4 C7 O3 125.7(3) . .
O4 C7 C5 118.4(3) . .
O3 C7 C5 115.9(3) . .
N2 C8 C9 122.5(3) . .
N2 C8 C13 114.1(3) . .
C9 C8 C13 123.4(3) . .
C20 O9 Eu1 124.8(2) . .
C8 C9 C10 118.3(3) . .
C8 C9 H9 120.8 . .
C10 C9 H9 120.8 . .
C11 C10 C9 118.8(4) . .
C11 C10 H10 120.6 . .
C9 C10 H10 120.6 . .
C21 O11 Eu1 125.0(2) . .
C10 C11 C12 120.0(4) . .
C10 C11 H11 120.0 . .
C12 C11 H11 120.0 . .
N2 C12 C11 121.2(3) . .
N2 C12 C14 114.4(3) . .
C11 C12 C14 124.4(3) . .
C21 O12 Sr2 121.2(2) . 2
O6 C13 O5 125.2(3) . .
O6 C13 C8 118.9(3) . .
O5 C13 C8 115.9(3) . .
Sr2 O13 H13A 106.4 . .
Sr2 O13 H13B 105.2 . .
H13A O13 H13B 144.5 . .
Sr2 O14 H14A 127.1 . .
Sr2 O14 H14B 141.9 . .
H14A O14 H14B 83.9 . .
O8 C14 O7 126.0(3) . .
O8 C14 C12 117.8(3) . .
O7 C14 C12 116.2(3) . .
N3 C15 C16 121.8(3) . .
N3 C15 C20 114.7(3) . .
C16 C15 C20 123.5(3) . .
Sr2 O15 H15A 117.3 . .
Sr2 O15 H15B 136.9 . .
H15A O15 H15B 97.0 . .
Sr2 O16 H16A 128.5 . .
Sr2 O16 H16B 100.4 . .
H16A O16 H16B 91.5 . .
C15 C16 C17 118.5(3) . .
C15 C16 H16 120.7 . .
C17 C16 H16 120.7 . .
C18 C17 C16 119.8(3) . .
C18 C17 H17 120.1 . .
C16 C17 H17 120.1 . .
Sr2 O17 H17A 115.2 . .
Sr2 O17 H17B 121.7 . .
H17A O17 H17B 107.2 . .
H18A O18 H18B 96.3 . .
C17 C18 C19 118.7(3) . .
C17 C18 H18 120.7 . .
C19 C18 H18 120.7 . .
N3 C19 C18 121.5(3) . .
N3 C19 C21 114.9(3) . .
C18 C19 C21 123.6(3) . .
O10 C20 O9 125.0(3) . .
O10 C20 C15 118.7(3) . .
O9 C20 C15 116.3(3) . .
O12 C21 O11 125.5(3) . .
O12 C21 C19 118.8(3) . .
O11 C21 C19 115.7(3) . .
O12 C21 Sr2 40.67(16) . 2
O11 C21 Sr2 99.8(2) . 2
C19 C21 Sr2 130.9(2) . 2
N5 C22 N4 108.2(3) . .
N5 C22 H22 125.9 . .
N4 C22 H22 125.9 . .
C24 C23 N5 106.0(4) . .
C24 C23 H23 127.0 . .
N5 C23 H23 127.0 . .
C23 C24 N4 107.7(4) . .
C23 C24 H24 126.2 . .
N4 C24 H24 126.2 . .

loop_
_geom_bond_atom_site_label_1
_geom_bond_atom_site_label_2
_geom_bond_distance
_geom_bond_site_symmetry_2
Eu1 O9 2.430(2) .
Eu1 O7 2.434(2) .
Eu1 O1 2.444(2) .
Eu1 O5 2.447(2) .
Eu1 O3 2.451(2) .
Eu1 O11 2.465(2) .
Eu1 N3 2.515(2) .
Eu1 N2 2.524(3) .
Eu1 N1 2.538(3) .
O1 C6 1.266(4) .
N1 C5 1.334(4) .
N1 C1 1.337(4) .
C1 C2 1.381(5) .
C1 C6 1.510(4) .
Sr2 O13 2.538(3) .
Sr2 O4 2.569(2) 4_666
Sr2 O12 2.601(2) 2_545
Sr2 O15 2.607(2) .
Sr2 O17 2.623(3) .
Sr2 O14 2.647(2) .
Sr2 O2 2.648(2) .
Sr2 O16 2.657(2) .
Sr2 C21 3.415(3) 2_545
Sr2 H13A 2.8953 .
Sr2 H13B 2.8802 .
Sr2 H16B 2.9318 .
O2 C6 1.242(4) .
N2 C12 1.336(4) .
N2 C8 1.337(4) .
C2 C3 1.378(5) .
C2 H2 0.9300 .
O3 C7 1.265(4) .
N3 C19 1.336(4) .
N3 C15 1.338(4) .
C3 C4 1.374(5) .
C3 H3 0.9300 .
N4 C22 1.314(4) .
N4 C24 1.357(5) .
N4 H4A 0.8600 .
C4 C5 1.380(5) .
C4 H4 0.9300 .
O4 C7 1.237(4) .
O4 Sr2 2.569(2) 4_565
O5 C13 1.274(4) .
C5 C7 1.510(5) .
N5 C22 1.313(5) .
N5 C23 1.360(5) .
N5 H5 0.8600 .
O6 C13 1.235(4) .
O7 C14 1.263(4) .
C8 C9 1.384(5) .
C8 C13 1.505(5) .
O8 C14 1.238(4) .
O9 C20 1.262(4) .
C9 C10 1.389(5) .
C9 H9 0.9300 .
O10 C20 1.244(4) .
C10 C11 1.369(5) .
C10 H10 0.9300 .
O11 C21 1.261(4) .
C11 C12 1.385(5) .
C11 H11 0.9300 .
C12 C14 1.507(5) .
O12 C21 1.243(4) .
O12 Sr2 2.601(2) 2
O13 H13A 0.8500 .
O13 H13B 0.8500 .
O14 H14A 0.8500 .
O14 H14B 0.8500 .
C15 C16 1.377(4) .
C15 C20 1.506(5) .
O15 H15A 0.8502 .
O15 H15B 0.8500 .
O16 H16A 0.8500 .
O16 H16B 0.8502 .
C16 C17 1.382(5) .
C16 H16 0.9300 .
C17 C18 1.372(5) .
C17 H17 0.9300 .
O17 H17A 0.8500 .
O17 H17B 0.8500 .
O18 H18A 0.8500 .
O18 H18B 0.8500 .
C18 C19 1.386(4) .
C18 H18 0.9300 .
C19 C21 1.510(4) .
C21 Sr2 3.415(3) 2
C22 H22 0.9300 .
C23 C24 1.340(6) .
C23 H23 0.9300 .
C24 H24 0.9300 .

loop_
_geom_hbond_atom_site_label_D
_geom_hbond_atom_site_label_H
_geom_hbond_atom_site_label_A
_geom_hbond_distance_DH
_geom_hbond_distance_HA
_geom_hbond_distance_DA
_geom_hbond_angle_DHA
_geom_hbond_site_symmetry_A
N4 H4A O8 0.86 1.83 2.685(4) 174.9 4_576
N5 H5 O10 0.86 1.89 2.750(4) 173.6 1_556
O13 H13A O18 0.85 1.97 2.789(4) 161.7 4_665
O13 H13B O1 0.85 1.97 2.753(3) 153.3 .
O14 H14A O2 0.85 2.32 3.119(4) 156.6 2
O14 H14A O17 0.85 2.49 3.032(4) 122.5 2
O14 H14B O11 0.85 2.01 2.821(3) 158.7 .
O14 H14B O12 0.85 2.60 3.293(3) 140.0 .
O15 H15B O5 0.85 1.96 2.808(3) 171.6 4_666
O15 H15B O6 0.85 2.50 3.067(4) 125.3 4_666
O16 H16A O18 0.85 2.56 3.223(4) 135.9 4_665
O16 H16B O3 0.85 1.97 2.809(4) 167.9 4_666
O17 H17A O12 0.85 2.53 3.237(4) 141.3 1_545
O17 H17B O14 0.85 2.59 3.032(4) 113.8 2_545
O18 H18A O6 0.85 2.07 2.894(4) 164.1 1_556
O18 H18B O10 0.85 2.03 2.826(3) 155.2 2_545
C18 H18 O2 0.93 2.53 3.394(4) 155.2 1_565
C22 H22 O9 0.93 2.57 3.249(4) 130.2 2
C23 H23 O17 0.93 2.58 3.444(5) 155.5 4_566

loop_
_geom_torsion_atom_site_label_1
_geom_torsion_atom_site_label_2
_geom_torsion_atom_site_label_3
_geom_torsion_atom_site_label_4
_geom_torsion
_geom_torsion_site_symmetry_1
_geom_torsion_site_symmetry_4
O9 Eu1 O1 C6 -144.4(2) . .
O7 Eu1 O1 C6 150.7(3) . .
O5 Eu1 O1 C6 -81.3(2) . .
O3 Eu1 O1 C6 -9.5(3) . .
O11 Eu1 O1 C6 71.3(2) . .
N3 Eu1 O1 C6 95.1(3) . .
N2 Eu1 O1 C6 -144.2(3) . .
N1 Eu1 O1 C6 -10.6(2) . .
O9 Eu1 N1 C5 -22.7(3) . .
O7 Eu1 N1 C5 158.6(2) . .
O1 Eu1 N1 C5 -174.9(3) . .
O5 Eu1 N1 C5 -75.3(2) . .
O3 Eu1 N1 C5 6.1(2) . .
O11 Eu1 N1 C5 106.2(2) . .
N3 Eu1 N1 C5 58.0(3) . .
N2 Eu1 N1 C5 -117.0(2) . .
O9 Eu1 N1 C1 153.8(2) . .
O7 Eu1 N1 C1 -24.9(3) . .
O1 Eu1 N1 C1 1.6(2) . .
O5 Eu1 N1 C1 101.2(2) . .
O3 Eu1 N1 C1 -177.4(3) . .
O11 Eu1 N1 C1 -77.3(2) . .
N3 Eu1 N1 C1 -125.5(2) . .
N2 Eu1 N1 C1 59.5(3) . .
C5 N1 C1 C2 0.8(5) . .
Eu1 N1 C1 C2 -175.7(3) . .
C5 N1 C1 C6 -178.4(3) . .
Eu1 N1 C1 C6 5.1(4) . .
O13 Sr2 O2 C6 -41.9(3) . .
O4 Sr2 O2 C6 156.5(2) 4_666 .
O12 Sr2 O2 C6 117.6(3) 2_545 .
O15 Sr2 O2 C6 15.9(3) . .
O17 Sr2 O2 C6 -149.6(3) . .
O14 Sr2 O2 C6 41.8(3) . .
O16 Sr2 O2 C6 -96.2(3) . .
C21 Sr2 O2 C6 131.9(3) 2_545 .
O9 Eu1 N2 C12 95.8(2) . .
O7 Eu1 N2 C12 -4.9(2) . .
O1 Eu1 N2 C12 -84.1(2) . .
O5 Eu1 N2 C12 -179.4(3) . .
O3 Eu1 N2 C12 144.8(2) . .
O11 Eu1 N2 C12 -29.5(3) . .
N3 Eu1 N2 C12 50.9(3) . .
N1 Eu1 N2 C12 -134.1(2) . .
O9 Eu1 N2 C8 -75.1(2) . .
O7 Eu1 N2 C8 -175.9(3) . .
O1 Eu1 N2 C8 105.0(2) . .
O5 Eu1 N2 C8 9.7(2) . .
O3 Eu1 N2 C8 -26.1(3) . .
O11 Eu1 N2 C8 159.6(2) . .
N3 Eu1 N2 C8 -120.0(2) . .
N1 Eu1 N2 C8 55.0(3) . .
N1 C1 C2 C3 -0.1(6) . .
C6 C1 C2 C3 179.0(4) . .
O9 Eu1 O3 C7 147.6(3) . .
O7 Eu1 O3 C7 -149.3(2) . .
O1 Eu1 O3 C7 -12.2(3) . .
O5 Eu1 O3 C7 67.2(3) . .
O11 Eu1 O3 C7 -83.9(3) . .
N3 Eu1 O3 C7 -145.6(3) . .
N2 Eu1 O3 C7 100.0(3) . .
N1 Eu1 O3 C7 -11.1(2) . .
O9 Eu1 N3 C19 -177.6(2) . .
O7 Eu1 N3 C19 -79.9(2) . .
O1 Eu1 N3 C19 -24.4(3) . .
O5 Eu1 N3 C19 150.4(2) . .
O3 Eu1 N3 C19 101.9(2) . .
O11 Eu1 N3 C19 1.3(2) . .
N2 Eu1 N3 C19 -129.7(2) . .
N1 Eu1 N3 C19 55.1(2) . .
O9 Eu1 N3 C15 3.1(2) . .
O7 Eu1 N3 C15 100.8(2) . .
O1 Eu1 N3 C15 156.4(2) . .
O5 Eu1 N3 C15 -28.8(3) . .
O3 Eu1 N3 C15 -77.3(2) . .
O11 Eu1 N3 C15 -178.0(3) . .
N2 Eu1 N3 C15 51.0(2) . .
N1 Eu1 N3 C15 -124.2(2) . .
C1 C2 C3 C4 -1.1(7) . .
C2 C3 C4 C5 1.5(7) . .
O9 Eu1 O5 C13 59.5(3) . .
O7 Eu1 O5 C13 -21.7(3) . .
O1 Eu1 O5 C13 -95.0(3) . .
O3 Eu1 O5 C13 137.2(3) . .
O11 Eu1 O5 C13 -153.8(2) . .
N3 Eu1 O5 C13 88.8(3) . .
N2 Eu1 O5 C13 -15.5(2) . .
N1 Eu1 O5 C13 -156.7(3) . .
C1 N1 C5 C4 -0.4(5) . .
Eu1 N1 C5 C4 176.1(3) . .
C1 N1 C5 C7 -178.7(3) . .
Eu1 N1 C5 C7 -2.2(4) . .
C3 C4 C5 N1 -0.8(7) . .
C3 C4 C5 C7 177.3(4) . .
Sr2 O2 C6 O1 36.6(5) . .
Sr2 O2 C6 C1 -142.7(2) . .
Eu1 O1 C6 O2 -162.3(2) . .
Eu1 O1 C6 C1 17.0(4) . .
N1 C1 C6 O2 165.7(3) . .
C2 C1 C6 O2 -13.5(5) . .
N1 C1 C6 O1 -13.7(4) . .
C2 C1 C6 O1 167.2(3) . .
O9 Eu1 O7 C14 -65.2(3) . .
O1 Eu1 O7 C14 89.7(3) . .
O5 Eu1 O7 C14 9.4(3) . .
O3 Eu1 O7 C14 -124.6(3) . .
O11 Eu1 O7 C14 166.1(3) . .
N3 Eu1 O7 C14 -128.3(3) . .
N2 Eu1 O7 C14 3.2(3) . .
N1 Eu1 O7 C14 113.9(3) . .
Sr2 O4 C7 O3 61.2(4) 4_565 .
Sr2 O4 C7 C5 -116.9(3) 4_565 .
Eu1 O3 C7 O4 -163.9(2) . .
Eu1 O3 C7 C5 14.3(4) . .
N1 C5 C7 O4 171.1(3) . .
C4 C5 C7 O4 -7.2(5) . .
N1 C5 C7 O3 -7.2(4) . .
C4 C5 C7 O3 174.5(4) . .
C12 N2 C8 C9 1.7(5) . .
Eu1 N2 C8 C9 172.7(3) . .
C12 N2 C8 C13 -176.0(3) . .
Eu1 N2 C8 C13 -5.0(4) . .
O7 Eu1 O9 C20 -80.4(2) . .
O1 Eu1 O9 C20 -142.0(2) . .
O5 Eu1 O9 C20 151.8(3) . .
O3 Eu1 O9 C20 74.1(2) . .
O11 Eu1 O9 C20 -7.1(3) . .
N3 Eu1 O9 C20 -5.9(2) . .
N2 Eu1 O9 C20 -142.2(3) . .
N1 Eu1 O9 C20 100.6(3) . .
N2 C8 C9 C10 -0.2(6) . .
C13 C8 C9 C10 177.3(4) . .
C8 C9 C10 C11 -1.6(6) . .
O9 Eu1 O11 C21 3.8(3) . .
O7 Eu1 O11 C21 84.0(2) . .
O1 Eu1 O11 C21 163.5(3) . .
O5 Eu1 O11 C21 -133.6(2) . .
O3 Eu1 O11 C21 -69.0(2) . .
N3 Eu1 O11 C21 2.6(2) . .
N2 Eu1 O11 C21 106.6(2) . .
N1 Eu1 O11 C21 -130.7(3) . .
C9 C10 C11 C12 1.9(7) . .
C8 N2 C12 C11 -1.5(5) . .
Eu1 N2 C12 C11 -172.5(3) . .
C8 N2 C12 C14 177.2(3) . .
Eu1 N2 C12 C14 6.2(4) . .
C10 C11 C12 N2 -0.4(6) . .
C10 C11 C12 C14 -178.9(4) . .
Eu1 O5 C13 O6 -161.1(3) . .
Eu1 O5 C13 C8 18.9(4) . .
N2 C8 C13 O6 171.7(3) . .
C9 C8 C13 O6 -6.0(5) . .
N2 C8 C13 O5 -8.4(4) . .
C9 C8 C13 O5 174.0(3) . .
Eu1 O7 C14 O8 178.9(3) . .
Eu1 O7 C14 C12 -1.3(4) . .
N2 C12 C14 O8 176.5(3) . .
C11 C12 C14 O8 -4.9(6) . .
N2 C12 C14 O7 -3.3(5) . .
C11 C12 C14 O7 175.3(4) . .
C19 N3 C15 C16 0.0(5) . .
Eu1 N3 C15 C16 179.3(2) . .
C19 N3 C15 C20 179.8(3) . .
Eu1 N3 C15 C20 -1.0(3) . .
N3 C15 C16 C17 1.9(5) . .
C20 C15 C16 C17 -177.9(3) . .
C15 C16 C17 C18 -1.9(5) . .
C16 C17 C18 C19 0.1(5) . .
C15 N3 C19 C18 -1.9(4) . .
Eu1 N3 C19 C18 178.8(2) . .
C15 N3 C19 C21 175.1(3) . .
Eu1 N3 C19 C21 -4.2(3) . .
C17 C18 C19 N3 1.9(5) . .
C17 C18 C19 C21 -174.9(3) . .
Eu1 O9 C20 O10 -171.2(2) . .
Eu1 O9 C20 C15 7.6(4) . .
N3 C15 C20 O10 174.9(3) . .
C16 C15 C20 O10 -5.4(5) . .
N3 C15 C20 O9 -4.0(4) . .
C16 C15 C20 O9 175.7(3) . .
Sr2 O12 C21 O11 -59.3(4) 2 .
Sr2 O12 C21 C19 120.4(3) 2 .
Eu1 O11 C21 O12 174.2(2) . .
Eu1 O11 C21 C19 -5.5(4) . .
Eu1 O11 C21 Sr2 139.58(14) . 2
N3 C19 C21 O12 -173.6(3) . .
C18 C19 C21 O12 3.3(5) . .
N3 C19 C21 O11 6.1(4) . .
C18 C19 C21 O11 -176.9(3) . .
N3 C19 C21 Sr2 -125.6(3) . 2
C18 C19 C21 Sr2 51.3(4) . 2
C23 N5 C22 N4 0.1(5) . .
C24 N4 C22 N5 0.7(5) . .
C22 N5 C23 C24 -0.9(5) . .
N5 C23 C24 N4 1.3(5) . .
C22 N4 C24 C23 -1.2(5) . .
